data_2233416
loop_
_publ_author_name
'Zhong, Yan'
'Zhang, XiaoPing'
'Wu, Bin'

_publ_section_title
;
 (<i>E</i>)-1-{4-[Bis(4-methoxyphenyl)methyl]piperazin-1-yl}-3-(3,4-diethoxyphenyl)prop-2-en-1-one
 ethanol disolvate
;
_journal_coeditor_code CV5226
_journal_issue 2
_journal_name_full 'Acta Crystallographica Section E'
_journal_page_first o298
_journal_paper_doi 10.1107/S1600536811055796
_journal_volume 68
_journal_year 2012
_chemical_formula_iupac 'C32 H38 N2 O5, 2C2 H6 O'
_chemical_formula_moiety 'C32 H38 N2 O5, 2(C2 H6 O)'
_chemical_formula_sum 'C36 H50 N2 O7'
_chemical_formula_weight 622.78
_chemical_name_systematic
;
(<i>E</i>)-1-{4-[Bis(4-methoxyphenyl)methyl]piperazin-1-yl}-3-(3,4-
diethoxyphenyl)prop-2-en-1-one ethanol disolvate
;
_space_group_IT_number 2
_symmetry_cell_setting triclinic
_symmetry_space_group_name_Hall '-P 1'
_symmetry_space_group_name_H-M 'P -1'
_atom_sites_solution_hydrogens geom
_atom_sites_solution_primary direct
_atom_sites_solution_secondary difmap
_audit_creation_method SHELXL-97
_cell_angle_alpha 88.13(3)
_cell_angle_beta 70.62(3)
_cell_angle_gamma 65.84(3)
_cell_formula_units_Z 2
_cell_length_a 12.511(3)
_cell_length_b 12.564(3)
_cell_length_c 13.601(3)
_cell_measurement_reflns_used 25
_cell_measurement_temperature 293(2)
_cell_measurement_theta_max 13
_cell_measurement_theta_min 10
_cell_volume 1826.9(10)
_computing_cell_refinement 'CAD-4 EXPRESS (Enraf--Nonius, 1989)'
_computing_data_collection 'CAD-4 EXPRESS (Enraf--Nonius, 1989)'
_computing_data_reduction 'XCAD-4 (Harms & Wocadlo,1995)'
_computing_molecular_graphics 'SHELXTL (Sheldrick, 2008)'
_computing_publication_material 'SHELXL97 (Sheldrick, 2008)'
_computing_structure_refinement 'SHELXL97 (Sheldrick, 2008)'
_computing_structure_solution 'SHELXS97 (Sheldrick, 2008)'
_diffrn_ambient_temperature 293(2)
_diffrn_measured_fraction_theta_full 0.999
_diffrn_measured_fraction_theta_max 0.999
_diffrn_measurement_device_type 'Enraf--Nonius CAD-4'
_diffrn_measurement_method \w/2\q
_diffrn_radiation_monochromator graphite
_diffrn_radiation_source 'fine-focus sealed tube'
_diffrn_radiation_type MoK\a
_diffrn_radiation_wavelength 0.71073
_diffrn_reflns_av_R_equivalents 0.0000
_diffrn_reflns_av_sigmaI/netI 0.0695
_diffrn_reflns_limit_h_max 15
_diffrn_reflns_limit_h_min -13
_diffrn_reflns_limit_k_max 15
_diffrn_reflns_limit_k_min -15
_diffrn_reflns_limit_l_max 16
_diffrn_reflns_limit_l_min 0
_diffrn_reflns_number 6687
_diffrn_reflns_theta_full 25.37
_diffrn_reflns_theta_max 25.37
_diffrn_reflns_theta_min 1.60
_diffrn_standards_decay_% 1
_diffrn_standards_interval_count 200
_diffrn_standards_interval_time 120
_diffrn_standards_number 3
_exptl_absorpt_coefficient_mu 0.078
_exptl_absorpt_correction_T_max 0.9922
_exptl_absorpt_correction_T_min 0.9770
_exptl_absorpt_correction_type psi-scan
_exptl_absorpt_process_details '(North <i>et al.</i>, 1968)'
_exptl_crystal_colour pale-yellow
_exptl_crystal_density_diffrn 1.132
_exptl_crystal_density_method 'not measured'
_exptl_crystal_description block
_exptl_crystal_F_000 672
_exptl_crystal_size_max 0.30
_exptl_crystal_size_mid 0.10
_exptl_crystal_size_min 0.10
_refine_diff_density_max 0.192
_refine_diff_density_min -0.155
_refine_ls_extinction_method none
_refine_ls_goodness_of_fit_ref 1.001
_refine_ls_hydrogen_treatment constr
_refine_ls_matrix_type full
_refine_ls_number_parameters 412
_refine_ls_number_reflns 6687
_refine_ls_number_restraints 2
_refine_ls_restrained_S_all 1.014
_refine_ls_R_factor_all 0.1602
_refine_ls_R_factor_gt 0.0695
_refine_ls_shift/su_max 0.000
_refine_ls_shift/su_mean 0.000
_refine_ls_structure_factor_coef Fsqd
_refine_ls_weighting_details 'calc w=1/[\s^2^(Fo^2^)+(0.0640P)^2^] where P=(Fo^2^+2Fc^2^)/3'
_refine_ls_weighting_scheme calc
_refine_ls_wR_factor_gt 0.1366
_refine_ls_wR_factor_ref 0.1657
_reflns_number_gt 2904
_reflns_number_total 6687
_reflns_threshold_expression I>2sigma(I)
_cod_data_source_file cv5226.cif
_cod_data_source_block I
_cod_original_cell_volume 1826.9(6)
_cod_database_code 2233416
_cod_database_fobs_code 2233416

loop_
_symmetry_equiv_pos_as_xyz
'x, y, z'
'-x, -y, -z'

loop_
_atom_site_type_symbol
_atom_site_label
_atom_site_fract_x
_atom_site_fract_y
_atom_site_fract_z
_atom_site_U_iso_or_equiv
_atom_site_adp_type
_atom_site_calc_flag
_atom_site_refinement_flags
_atom_site_occupancy
_atom_site_symmetry_multiplicity
O O1 0.7645(2) 0.43579(19) 0.73201(16) 0.0748(7) Uani d . 1 1
N N1 0.3880(2) 0.3238(2) 0.4502(2) 0.0679(7) Uani d . 1 1
C C1 0.6388(3) 0.4767(3) 0.7589(2) 0.0600(8) Uani d . 1 1
O O2 0.6341(2) 0.58409(19) 0.90097(16) 0.0763(7) Uani d . 1 1
N N2 0.4710(2) 0.1072(2) 0.32428(18) 0.0589(7) Uani d . 1 1
C C2 0.5791(3) 0.4492(3) 0.7042(2) 0.0604(9) Uani d . 1 1
H H2A 0.6264 0.3976 0.6426 0.073 Uiso calc R 1 1
O O3 0.2255(2) 0.4493(2) 0.58302(18) 0.0793(7) Uani d . 1 1
C C3 0.4490(3) 0.4953(3) 0.7369(2) 0.0620(9) Uani d . 1 1
O O4 1.0072(2) -0.2941(2) 0.0568(2) 0.0970(8) Uani d . 1 1
C C4 0.3823(3) 0.5725(3) 0.8292(2) 0.0747(10) Uani d . 1 1
H H4A 0.2954 0.6051 0.8532 0.090 Uiso calc R 1 1
O O5 0.2255(3) -0.0921(2) 0.0774(2) 0.1021(9) Uani d . 1 1
C C5 0.4408(3) 0.6019(3) 0.8857(2) 0.0757(10) Uani d . 1 1
H H5A 0.3933 0.6527 0.9477 0.091 Uiso calc R 1 1
C C6 0.5677(3) 0.5574(3) 0.8519(2) 0.0652(9) Uani d . 1 1
C C7 0.5645(3) 0.6754(3) 0.9877(2) 0.0774(11) Uani d . 1 1
H H7A 0.5113 0.6515 1.0447 0.093 Uiso calc R 1 1
H H7B 0.5119 0.7464 0.9663 0.093 Uiso calc R 1 1
C C8 0.6542(3) 0.6980(3) 1.0227(3) 0.0998(13) Uani d . 1 1
H H8A 0.6094 0.7638 1.0766 0.150 Uiso calc R 1 1
H H8B 0.7109 0.7152 0.9643 0.150 Uiso calc R 1 1
H H8C 0.7003 0.6298 1.0500 0.150 Uiso calc R 1 1
C C9 0.8405(3) 0.3706(3) 0.6294(2) 0.0761(10) Uani d . 1 1
H H9A 0.8141 0.4160 0.5760 0.091 Uiso calc R 1 1
H H9B 0.8323 0.2975 0.6254 0.091 Uiso calc R 1 1
C C10 0.9728(3) 0.3462(4) 0.6129(3) 0.1238(17) Uani d . 1 1
H H10A 1.0259 0.3027 0.5450 0.186 Uiso calc R 1 1
H H10B 0.9979 0.3011 0.6661 0.186 Uiso calc R 1 1
H H10C 0.9798 0.4191 0.6169 0.186 Uiso calc R 1 1
C C11 0.3817(3) 0.4704(3) 0.6783(2) 0.0689(9) Uani d . 1 1
H H11A 0.2956 0.5000 0.7119 0.083 Uiso calc R 1 1
C C12 0.4248(3) 0.4126(3) 0.5852(2) 0.0629(9) Uani d . 1 1
H H12A 0.5102 0.3808 0.5474 0.076 Uiso calc R 1 1
C C13 0.3408(4) 0.3975(3) 0.5399(3) 0.0627(9) Uani d . 1 1
C C14 0.5202(3) 0.2540(3) 0.3899(3) 0.0734(10) Uani d . 1 1
H H14A 0.5711 0.2641 0.4261 0.088 Uiso calc R 1 1
H H14B 0.5415 0.2812 0.3216 0.088 Uiso calc R 1 1
C C15 0.5478(3) 0.1252(3) 0.3761(2) 0.0661(9) Uani d . 1 1
H H15A 0.6354 0.0804 0.3346 0.079 Uiso calc R 1 1
H H15B 0.5318 0.0967 0.4442 0.079 Uiso calc R 1 1
C C16 0.3399(3) 0.1738(3) 0.3898(2) 0.0673(9) Uani d . 1 1
H H16A 0.3243 0.1451 0.4578 0.081 Uiso calc R 1 1
H H16B 0.2868 0.1618 0.3572 0.081 Uiso calc R 1 1
C C17 0.3071(3) 0.3040(3) 0.4043(3) 0.0696(9) Uani d . 1 1
H H17A 0.3165 0.3343 0.3369 0.084 Uiso calc R 1 1
H H17B 0.2206 0.3458 0.4498 0.084 Uiso calc R 1 1
C C18 0.5014(3) -0.0179(3) 0.3039(2) 0.0615(9) Uani d . 1 1
H H18A 0.4825 -0.0482 0.3719 0.074 Uiso calc R 1 1
C C19 0.6393(3) -0.0892(3) 0.2416(2) 0.0572(8) Uani d . 1 1
C C20 0.7021(3) -0.0505(3) 0.1564(2) 0.0639(9) Uani d . 1 1
H H20A 0.6619 0.0237 0.1384 0.077 Uiso calc R 1 1
C C21 0.8259(3) -0.1216(3) 0.0964(3) 0.0719(10) Uani d . 1 1
H H21A 0.8682 -0.0942 0.0391 0.086 Uiso calc R 1 1
C C22 0.8859(4) -0.2317(3) 0.1212(3) 0.0714(10) Uani d . 1 1
C C23 0.8234(4) -0.2700(3) 0.2074(3) 0.0784(10) Uani d . 1 1
H H23A 0.8638 -0.3439 0.2258 0.094 Uiso calc R 1 1
C C24 0.7014(4) -0.1997(3) 0.2664(3) 0.0726(10) Uani d . 1 1
H H24A 0.6598 -0.2270 0.3243 0.087 Uiso calc R 1 1
C C25 1.0723(4) -0.4088(4) 0.0787(3) 0.1177(15) Uani d . 1 1
H H25A 1.1550 -0.4439 0.0271 0.177 Uiso calc R 1 1
H H25B 1.0284 -0.4555 0.0768 0.177 Uiso calc R 1 1
H H25C 1.0778 -0.4048 0.1471 0.177 Uiso calc R 1 1
C C26 0.4215(3) -0.0353(3) 0.2477(2) 0.0575(8) Uani d . 1 1
C C27 0.3708(3) -0.1137(3) 0.2767(3) 0.0730(10) Uani d . 1 1
H H27A 0.3807 -0.1537 0.3341 0.088 Uiso calc R 1 1
C C28 0.3052(3) -0.1346(3) 0.2223(3) 0.0828(11) Uani d . 1 1
H H28A 0.2718 -0.1892 0.2426 0.099 Uiso calc R 1 1
C C29 0.2886(3) -0.0757(3) 0.1386(3) 0.0689(9) Uani d . 1 1
C C30 0.3385(3) 0.0033(3) 0.1085(3) 0.0718(10) Uani d . 1 1
H H30A 0.3272 0.0436 0.0516 0.086 Uiso calc R 1 1
C C31 0.4052(3) 0.0238(3) 0.1617(2) 0.0660(9) Uani d . 1 1
H H31A 0.4397 0.0773 0.1403 0.079 Uiso calc R 1 1
C C32 0.1610(4) -0.1626(4) 0.1114(3) 0.1240(16) Uani d . 1 1
H H32A 0.1211 -0.1660 0.0630 0.186 Uiso calc R 1 1
H H32B 0.0990 -0.1298 0.1798 0.186 Uiso calc R 1 1
H H32C 0.2188 -0.2405 0.1148 0.186 Uiso calc R 1 1
O O6 0.0879(4) 0.6828(3) 0.6384(3) 0.1925(19) Uani d . 1 1
H H6A 0.1356 0.6162 0.6429 0.289 Uiso calc R 1 1
C C33 -0.0052(9) 0.6966(9) 0.8023(7) 0.307(6) Uani d D 1 1
H H33A -0.0769 0.7214 0.8657 0.461 Uiso calc R 1 1
H H33B 0.0398 0.7435 0.7999 0.461 Uiso calc R 1 1
H H33C 0.0483 0.6155 0.8007 0.461 Uiso calc R 1 1
C C34 -0.0443(9) 0.7107(8) 0.7151(8) 0.283(6) Uani d D 1 1
H H34C -0.1044 0.7900 0.7156 0.340 Uiso calc R 1 1
H H34D -0.0751 0.6540 0.7052 0.340 Uiso calc R 1 1
O O7 0.2275(4) 0.7986(4) 0.5355(3) 0.1730(16) Uani d . 1 1
H H7C 0.1836 0.7656 0.5666 0.259 Uiso calc R 1 1
C C36 0.1491(9) 0.9230(10) 0.5390(7) 0.310(6) Uani d D 1 1
H H36A 0.1965 0.9620 0.4943 0.372 Uiso calc R 1 1
H H36B 0.0786 0.9342 0.5180 0.372 Uiso calc R 1 1
C C35 0.1096(9) 0.9642(10) 0.6458(9) 0.406(9) Uani d D 1 1
H H35A 0.1206 1.0347 0.6516 0.609 Uiso calc R 1 1
H H35B 0.1583 0.9054 0.6794 0.609 Uiso calc R 1 1
H H35C 0.0229 0.9806 0.6792 0.609 Uiso calc R 1 1

loop_
_atom_site_aniso_label
_atom_site_aniso_U_11
_atom_site_aniso_U_22
_atom_site_aniso_U_33
_atom_site_aniso_U_12
_atom_site_aniso_U_13
_atom_site_aniso_U_23
O1 0.0722(16) 0.0763(16) 0.0590(14) -0.0177(13) -0.0172(12) -0.0220(12)
N1 0.0720(19) 0.0664(18) 0.0625(17) -0.0264(16) -0.0218(15) -0.0141(14)
C1 0.072(2) 0.051(2) 0.0495(19) -0.0178(18) -0.0207(18) -0.0059(15)
O2 0.0844(16) 0.0748(16) 0.0606(14) -0.0240(13) -0.0236(12) -0.0231(12)
N2 0.0703(18) 0.0586(17) 0.0517(15) -0.0273(14) -0.0253(14) -0.0014(13)
C2 0.072(2) 0.058(2) 0.0466(18) -0.0269(18) -0.0147(17) -0.0075(15)
O3 0.0741(17) 0.0825(17) 0.0757(16) -0.0296(14) -0.0218(13) -0.0128(13)
C3 0.071(2) 0.064(2) 0.049(2) -0.0329(19) -0.0129(17) -0.0043(16)
O4 0.0734(18) 0.0837(19) 0.115(2) -0.0163(15) -0.0312(16) 0.0002(16)
C4 0.077(2) 0.090(3) 0.053(2) -0.038(2) -0.0138(18) -0.0091(18)
O5 0.119(2) 0.119(2) 0.107(2) -0.0741(19) -0.0543(18) 0.0085(17)
C5 0.066(3) 0.093(3) 0.052(2) -0.029(2) -0.0045(18) -0.0272(19)
C6 0.085(3) 0.061(2) 0.0486(19) -0.031(2) -0.0210(19) -0.0049(16)
C7 0.092(3) 0.069(2) 0.064(2) -0.031(2) -0.0183(19) -0.0250(18)
C8 0.109(3) 0.094(3) 0.094(3) -0.034(2) -0.040(2) -0.034(2)
C9 0.073(3) 0.083(3) 0.061(2) -0.031(2) -0.0113(18) -0.0150(18)
C10 0.072(3) 0.164(4) 0.107(3) -0.034(3) -0.013(2) -0.044(3)
C11 0.076(2) 0.076(2) 0.056(2) -0.0347(19) -0.0203(18) -0.0037(18)
C12 0.073(2) 0.061(2) 0.057(2) -0.0326(18) -0.0198(18) -0.0003(16)
C13 0.075(2) 0.060(2) 0.056(2) -0.033(2) -0.0224(19) 0.0031(17)
C14 0.071(2) 0.075(2) 0.070(2) -0.030(2) -0.0188(19) -0.0130(19)
C15 0.077(2) 0.067(2) 0.054(2) -0.0280(19) -0.0236(18) -0.0077(16)
C16 0.077(2) 0.069(2) 0.064(2) -0.034(2) -0.0300(19) -0.0003(18)
C17 0.073(2) 0.068(2) 0.070(2) -0.0294(19) -0.0264(19) -0.0051(18)
C18 0.090(3) 0.062(2) 0.0441(18) -0.0403(19) -0.0271(18) 0.0134(15)
C19 0.073(2) 0.055(2) 0.0463(19) -0.0253(18) -0.0251(17) 0.0044(16)
C20 0.087(3) 0.059(2) 0.058(2) -0.034(2) -0.035(2) 0.0094(17)
C21 0.081(3) 0.076(3) 0.066(2) -0.038(2) -0.028(2) 0.011(2)
C22 0.071(3) 0.065(2) 0.083(3) -0.024(2) -0.038(2) 0.000(2)
C23 0.085(3) 0.065(2) 0.092(3) -0.027(2) -0.045(2) 0.013(2)
C24 0.089(3) 0.064(2) 0.072(2) -0.032(2) -0.038(2) 0.0120(19)
C25 0.093(3) 0.093(3) 0.138(4) -0.012(3) -0.039(3) 0.001(3)
C26 0.071(2) 0.055(2) 0.0467(18) -0.0272(17) -0.0194(16) 0.0001(15)
C27 0.094(3) 0.072(2) 0.066(2) -0.045(2) -0.032(2) 0.0218(18)
C28 0.091(3) 0.080(3) 0.092(3) -0.053(2) -0.028(2) 0.013(2)
C29 0.074(2) 0.067(2) 0.073(2) -0.034(2) -0.029(2) 0.0026(19)
C30 0.093(3) 0.077(2) 0.061(2) -0.045(2) -0.036(2) 0.0139(18)
C31 0.090(3) 0.069(2) 0.060(2) -0.050(2) -0.0307(19) 0.0155(17)
C32 0.115(4) 0.148(4) 0.134(4) -0.086(4) -0.034(3) -0.004(3)
O6 0.199(4) 0.113(3) 0.144(3) -0.018(3) 0.029(3) -0.019(2)
C33 0.248(11) 0.302(12) 0.253(12) -0.032(9) -0.051(9) 0.022(10)
C34 0.199(9) 0.263(10) 0.248(11) 0.059(7) -0.098(8) -0.100(9)
O7 0.131(3) 0.178(4) 0.194(4) -0.052(3) -0.050(3) -0.017(3)
C36 0.260(12) 0.305(14) 0.204(10) -0.022(10) -0.010(8) 0.022(10)
C35 0.219(10) 0.438(18) 0.440(19) -0.089(11) -0.006(12) -0.233(16)

loop_
_atom_type_symbol
_atom_type_description
_atom_type_scat_dispersion_real
_atom_type_scat_dispersion_imag
_atom_type_scat_source
C C 0.0033 0.0016 'International Tables Vol C Tables 4.2.6.8 and 6.1.1.4'
H H 0.0000 0.0000 'International Tables Vol C Tables 4.2.6.8 and 6.1.1.4'
N N 0.0061 0.0033 'International Tables Vol C Tables 4.2.6.8 and 6.1.1.4'
O O 0.0106 0.0060 'International Tables Vol C Tables 4.2.6.8 and 6.1.1.4'

loop_
_geom_angle_atom_site_label_1
_geom_angle_atom_site_label_2
_geom_angle_atom_site_label_3
_geom_angle
C1 O1 C9 117.0(2)
C13 N1 C17 121.6(3)
C13 N1 C14 126.5(3)
C17 N1 C14 111.9(2)
C2 C1 O1 125.7(3)
C2 C1 C6 119.4(3)
O1 C1 C6 114.8(3)
C6 O2 C7 117.1(3)
C15 N2 C16 108.0(2)
C15 N2 C18 112.1(2)
C16 N2 C18 111.6(2)
C1 C2 C3 122.4(3)
C1 C2 H2A 118.8
C3 C2 H2A 118.8
C4 C3 C2 116.7(3)
C4 C3 C11 119.5(3)
C2 C3 C11 123.8(3)
C22 O4 C25 117.5(3)
C5 C4 C3 121.9(3)
C5 C4 H4A 119.0
C3 C4 H4A 119.0
C29 O5 C32 117.8(3)
C6 C5 C4 120.6(3)
C6 C5 H5A 119.7
C4 C5 H5A 119.7
C5 C6 O2 124.9(3)
C5 C6 C1 118.9(3)
O2 C6 C1 116.2(3)
O2 C7 C8 108.3(3)
O2 C7 H7A 110.0
C8 C7 H7A 110.0
O2 C7 H7B 110.0
C8 C7 H7B 110.0
H7A C7 H7B 108.4
C7 C8 H8A 109.5
C7 C8 H8B 109.5
H8A C8 H8B 109.5
C7 C8 H8C 109.5
H8A C8 H8C 109.5
H8B C8 H8C 109.5
O1 C9 C10 107.5(3)
O1 C9 H9A 110.2
C10 C9 H9A 110.2
O1 C9 H9B 110.2
C10 C9 H9B 110.2
H9A C9 H9B 108.5
C9 C10 H10A 109.5
C9 C10 H10B 109.5
H10A C10 H10B 109.5
C9 C10 H10C 109.5
H10A C10 H10C 109.5
H10B C10 H10C 109.5
C12 C11 C3 129.4(3)
C12 C11 H11A 115.3
C3 C11 H11A 115.3
C11 C12 C13 120.8(3)
C11 C12 H12A 119.6
C13 C12 H12A 119.6
O3 C13 N1 118.7(3)
O3 C13 C12 121.2(3)
N1 C13 C12 120.0(3)
N1 C14 C15 110.5(3)
N1 C14 H14A 109.5
C15 C14 H14A 109.5
N1 C14 H14B 109.5
C15 C14 H14B 109.5
H14A C14 H14B 108.1
N2 C15 C14 111.0(3)
N2 C15 H15A 109.4
C14 C15 H15A 109.4
N2 C15 H15B 109.4
C14 C15 H15B 109.4
H15A C15 H15B 108.0
N2 C16 C17 111.2(3)
N2 C16 H16A 109.4
C17 C16 H16A 109.4
N2 C16 H16B 109.4
C17 C16 H16B 109.4
H16A C16 H16B 108.0
N1 C17 C16 110.3(3)
N1 C17 H17A 109.6
C16 C17 H17A 109.6
N1 C17 H17B 109.6
C16 C17 H17B 109.6
H17A C17 H17B 108.1
N2 C18 C19 112.0(3)
N2 C18 C26 111.4(3)
C19 C18 C26 110.1(2)
N2 C18 H18A 107.7
C19 C18 H18A 107.7
C26 C18 H18A 107.7
C20 C19 C24 118.5(3)
C20 C19 C18 121.8(3)
C24 C19 C18 119.6(3)
C19 C20 C21 120.3(3)
C19 C20 H20A 119.8
C21 C20 H20A 119.8
C22 C21 C20 120.5(3)
C22 C21 H21A 119.7
C20 C21 H21A 119.7
O4 C22 C21 115.6(4)
O4 C22 C23 125.3(4)
C21 C22 C23 119.1(4)
C22 C23 C24 120.2(4)
C22 C23 H23A 119.9
C24 C23 H23A 119.9
C23 C24 C19 121.3(4)
C23 C24 H24A 119.4
C19 C24 H24A 119.4
O4 C25 H25A 109.5
O4 C25 H25B 109.5
H25A C25 H25B 109.5
O4 C25 H25C 109.5
H25A C25 H25C 109.5
H25B C25 H25C 109.5
C27 C26 C31 118.5(3)
C27 C26 C18 120.8(3)
C31 C26 C18 120.6(3)
C26 C27 C28 120.9(3)
C26 C27 H27A 119.6
C28 C27 H27A 119.6
C29 C28 C27 120.3(3)
C29 C28 H28A 119.9
C27 C28 H28A 119.9
C30 C29 C28 119.7(3)
C30 C29 O5 115.6(3)
C28 C29 O5 124.7(3)
C29 C30 C31 120.3(3)
C29 C30 H30A 119.8
C31 C30 H30A 119.8
C30 C31 C26 120.3(3)
C30 C31 H31A 119.9
C26 C31 H31A 119.9
O5 C32 H32A 109.5
O5 C32 H32B 109.5
H32A C32 H32B 109.5
O5 C32 H32C 109.5
H32A C32 H32C 109.5
H32B C32 H32C 109.5
C34 O6 H6A 109.5
C34 C33 H33A 109.5
C34 C33 H33B 109.5
H33A C33 H33B 109.5
C34 C33 H33C 109.5
H33A C33 H33C 109.5
H33B C33 H33C 109.5
C33 C34 O6 92.2(8)
C33 C34 H34C 113.3
O6 C34 H34C 113.3
C33 C34 H34D 113.3
O6 C34 H34D 113.3
H34C C34 H34D 110.6
C36 O7 H7C 109.5
C35 C36 O7 102.2(9)
C35 C36 H36A 111.3
O7 C36 H36A 111.3
C35 C36 H36B 111.3
O7 C36 H36B 111.3
H36A C36 H36B 109.2
C36 C35 H35A 109.5
C36 C35 H35B 109.5
H35A C35 H35B 109.5
C36 C35 H35C 109.5
H35A C35 H35C 109.5
H35B C35 H35C 109.5

loop_
_geom_bond_atom_site_label_1
_geom_bond_atom_site_label_2
_geom_bond_distance
O1 C1 1.357(3)
O1 C9 1.441(3)
N1 C13 1.358(4)
N1 C17 1.453(4)
N1 C14 1.461(4)
C1 C2 1.352(4)
C1 C6 1.420(4)
O2 C6 1.363(4)
O2 C7 1.434(3)
N2 C15 1.452(3)
N2 C16 1.462(4)
N2 C18 1.470(4)
C2 C3 1.396(4)
C2 H2A 0.9300
O3 C13 1.243(4)
C3 C4 1.391(4)
C3 C11 1.455(4)
O4 C22 1.369(4)
O4 C25 1.415(4)
C4 C5 1.370(4)
C4 H4A 0.9300
O5 C29 1.392(4)
O5 C32 1.401(4)
C5 C6 1.360(4)
C5 H5A 0.9300
C7 C8 1.480(4)
C7 H7A 0.9700
C7 H7B 0.9700
C8 H8A 0.9600
C8 H8B 0.9600
C8 H8C 0.9600
C9 C10 1.493(4)
C9 H9A 0.9700
C9 H9B 0.9700
C10 H10A 0.9600
C10 H10B 0.9600
C10 H10C 0.9600
C11 C12 1.306(4)
C11 H11A 0.9300
C12 C13 1.456(4)
C12 H12A 0.9300
C14 C15 1.514(4)
C14 H14A 0.9700
C14 H14B 0.9700
C15 H15A 0.9700
C15 H15B 0.9700
C16 C17 1.518(4)
C16 H16A 0.9700
C16 H16B 0.9700
C17 H17A 0.9700
C17 H17B 0.9700
C18 C19 1.520(4)
C18 C26 1.525(4)
C18 H18A 0.9800
C19 C20 1.366(4)
C19 C24 1.380(4)
C20 C21 1.393(4)
C20 H20A 0.9300
C21 C22 1.371(4)
C21 H21A 0.9300
C22 C23 1.371(5)
C23 C24 1.373(4)
C23 H23A 0.9300
C24 H24A 0.9300
C25 H25A 0.9600
C25 H25B 0.9600
C25 H25C 0.9600
C26 C27 1.360(4)
C26 C31 1.393(4)
C27 C28 1.372(4)
C27 H27A 0.9300
C28 C29 1.364(5)
C28 H28A 0.9300
C29 C30 1.362(4)
C30 C31 1.368(4)
C30 H30A 0.9300
C31 H31A 0.9300
C32 H32A 0.9600
C32 H32B 0.9600
C32 H32C 0.9600
O6 C34 1.533(10)
O6 H6A 0.8200
C33 C34 1.405(7)
C33 H33A 0.9600
C33 H33B 0.9600
C33 H33C 0.9600
C34 H34C 0.9700
C34 H34D 0.9700
O7 C36 1.459(10)
O7 H7C 0.8200
C36 C35 1.409(8)
C36 H36A 0.9700
C36 H36B 0.9700
C35 H35A 0.9600
C35 H35B 0.9600
C35 H35C 0.9600

loop_
_geom_hbond_atom_site_label_D
_geom_hbond_atom_site_label_H
_geom_hbond_atom_site_label_A
_geom_hbond_site_symmetry_A
_geom_hbond_distance_DH
_geom_hbond_distance_HA
_geom_hbond_distance_DA
_geom_hbond_angle_DHA
O6 H6A O3 . 0.82 1.97 2.699(4) 146.9
O7 H7C O6 . 0.82 1.91 2.730(6) 177.5
C14 H14A O7 2_666 0.97 2.54 3.436(7) 153
C32 H32A O4 1_455 0.96 2.57 3.258(6) 129

loop_
_geom_torsion_atom_site_label_1
_geom_torsion_atom_site_label_2
_geom_torsion_atom_site_label_3
_geom_torsion_atom_site_label_4
_geom_torsion
C9 O1 C1 C2 9.1(5)
C9 O1 C1 C6 -169.3(3)
O1 C1 C2 C3 -179.8(3)
C6 C1 C2 C3 -1.5(5)
C1 C2 C3 C4 0.4(5)
C1 C2 C3 C11 178.0(3)
C2 C3 C4 C5 -0.2(5)
C11 C3 C4 C5 -177.9(3)
C3 C4 C5 C6 1.1(6)
C4 C5 C6 O2 178.0(3)
C4 C5 C6 C1 -2.2(5)
C7 O2 C6 C5 -7.3(5)
C7 O2 C6 C1 172.9(3)
C2 C1 C6 C5 2.4(5)
O1 C1 C6 C5 -179.2(3)
C2 C1 C6 O2 -177.8(3)
O1 C1 C6 O2 0.6(4)
C6 O2 C7 C8 -174.7(3)
C1 O1 C9 C10 174.0(3)
C4 C3 C11 C12 171.2(3)
C2 C3 C11 C12 -6.3(6)
C3 C11 C12 C13 -180.0(3)
C17 N1 C13 O3 -0.3(5)
C14 N1 C13 O3 -178.8(3)
C17 N1 C13 C12 178.3(3)
C14 N1 C13 C12 -0.2(5)
C11 C12 C13 O3 7.8(5)
C11 C12 C13 N1 -170.8(3)
C13 N1 C14 C15 124.4(3)
C17 N1 C14 C15 -54.2(4)
C16 N2 C15 C14 -60.2(3)
C18 N2 C15 C14 176.4(3)
N1 C14 C15 N2 57.9(3)
C15 N2 C16 C17 60.1(3)
C18 N2 C16 C17 -176.2(2)
C13 N1 C17 C16 -124.8(3)
C14 N1 C17 C16 53.9(4)
N2 C16 C17 N1 -57.4(3)
C15 N2 C18 C19 -55.2(3)
C16 N2 C18 C19 -176.5(2)
C15 N2 C18 C26 -179.0(3)
C16 N2 C18 C26 59.7(3)
N2 C18 C19 C20 -44.4(4)
C26 C18 C19 C20 80.2(4)
N2 C18 C19 C24 140.3(3)
C26 C18 C19 C24 -95.1(3)
C24 C19 C20 C21 0.0(4)
C18 C19 C20 C21 -175.3(3)
C19 C20 C21 C22 0.8(5)
C25 O4 C22 C21 -179.2(3)
C25 O4 C22 C23 2.0(5)
C20 C21 C22 O4 179.7(3)
C20 C21 C22 C23 -1.4(5)
O4 C22 C23 C24 -179.9(3)
C21 C22 C23 C24 1.3(5)
C22 C23 C24 C19 -0.6(5)
C20 C19 C24 C23 -0.1(5)
C18 C19 C24 C23 175.3(3)
N2 C18 C26 C27 -137.3(3)
C19 C18 C26 C27 97.8(4)
N2 C18 C26 C31 46.5(4)
C19 C18 C26 C31 -78.3(4)
C31 C26 C27 C28 0.2(5)
C18 C26 C27 C28 -176.1(3)
C26 C27 C28 C29 -0.7(5)
C27 C28 C29 C30 0.6(5)
C27 C28 C29 O5 178.8(3)
C32 O5 C29 C30 -173.3(3)
C32 O5 C29 C28 8.4(5)
C28 C29 C30 C31 0.1(5)
O5 C29 C30 C31 -178.3(3)
C29 C30 C31 C26 -0.6(5)
C27 C26 C31 C30 0.5(5)
C18 C26 C31 C30 176.8(3)

loop_
_cod_related_entry_id
_cod_related_entry_database
_cod_related_entry_code
1 ChemSpider 30657394
